data_2230362
loop_
_publ_author_name
'Mei, Chong-Zhen'
'Li, Kai-Hui'
'Shan, Wen-Wen'

_publ_section_title
;
 Diaqua(5-carboxybenzene-1,3-dicarboxylato-\k<i>O</i>^1^)(4,4'-dimethyl-2,2'-bipyridine-\k^2^<i>N</i>,<i>N</i>')zinc
;
_journal_coeditor_code HY2433
_journal_issue 6
_journal_name_full 'Acta Crystallographica Section E'
_journal_page_first m804
_journal_paper_doi 10.1107/S1600536811019519
_journal_volume 67
_journal_year 2011
_chemical_formula_iupac '[Zn (C9 H4 O6) (C12 H12 N2) (H2 O)2]'
_chemical_formula_moiety 'C21 H20 N2 O8 Zn '
_chemical_formula_sum 'C21 H20 N2 O8 Zn'
_chemical_formula_weight 493.76
_chemical_name_systematic
;
Diaqua(5-carboxybenzene-1,3-dicarboxylato-\k<i>O</i>^1^)(4,4'-dimethyl-2,2'-
bipyridine-\k^2^<i>N</i>,<i>N</i>')zinc
;
_space_group_IT_number 2
_symmetry_cell_setting triclinic
_symmetry_space_group_name_Hall '-P 1'
_symmetry_space_group_name_H-M 'P -1'
_atom_sites_solution_hydrogens geom
_atom_sites_solution_primary direct
_atom_sites_solution_secondary difmap
_audit_creation_method SHELXL-97
_cell_angle_alpha 85.238(6)
_cell_angle_beta 72.960(7)
_cell_angle_gamma 69.760(8)
_cell_formula_units_Z 2
_cell_length_a 9.1938(9)
_cell_length_b 10.7978(8)
_cell_length_c 11.5842(7)
_cell_measurement_reflns_used 4795
_cell_measurement_temperature 296(2)
_cell_measurement_theta_max 29.05
_cell_measurement_theta_min 3.46
_cell_volume 1031.40(16)
_computing_cell_refinement 'SAINT (Bruker, 2007)'
_computing_data_collection 'APEX2 (Bruker, 2007)'
_computing_data_reduction 'SAINT (Bruker, 2007)'
_computing_molecular_graphics 'DIAMOND (Brandenburg, 1999)'
_computing_publication_material 'SHELXTL (Sheldrick, 2008)'
_computing_structure_refinement 'SHELXL97 (Sheldrick, 2008)'
_computing_structure_solution 'SHELXS97 (Sheldrick, 2008)'
_diffrn_ambient_temperature 296(2)
_diffrn_measured_fraction_theta_full 0.996
_diffrn_measured_fraction_theta_max 0.996
_diffrn_measurement_device_type 'Bruker APEXII CCD'
_diffrn_measurement_method '\f and \w'
_diffrn_radiation_monochromator graphite
_diffrn_radiation_source 'fine-focus sealed tube'
_diffrn_radiation_type MoK\a
_diffrn_radiation_wavelength 0.71073
_diffrn_reflns_av_R_equivalents 0.0320
_diffrn_reflns_av_sigmaI/netI 0.0418
_diffrn_reflns_limit_h_max 10
_diffrn_reflns_limit_h_min -10
_diffrn_reflns_limit_k_max 12
_diffrn_reflns_limit_k_min -12
_diffrn_reflns_limit_l_max 13
_diffrn_reflns_limit_l_min -13
_diffrn_reflns_number 7701
_diffrn_reflns_theta_full 25.00
_diffrn_reflns_theta_max 25.00
_diffrn_reflns_theta_min 3.47
_exptl_absorpt_coefficient_mu 1.244
_exptl_absorpt_correction_T_max 0.7980
_exptl_absorpt_correction_T_min 0.7802
_exptl_absorpt_correction_type multi-scan
_exptl_absorpt_process_details '(SADABS; Bruker, 2001)'
_exptl_crystal_colour colorless
_exptl_crystal_density_diffrn 1.590
_exptl_crystal_density_method 'not measured'
_exptl_crystal_description block
_exptl_crystal_F_000 508
_exptl_crystal_size_max 0.21
_exptl_crystal_size_mid 0.20
_exptl_crystal_size_min 0.19
_refine_diff_density_max 0.340
_refine_diff_density_min -0.277
_refine_ls_extinction_method none
_refine_ls_goodness_of_fit_ref 1.050
_refine_ls_hydrogen_treatment constr
_refine_ls_matrix_type full
_refine_ls_number_parameters 292
_refine_ls_number_reflns 3607
_refine_ls_number_restraints 0
_refine_ls_restrained_S_all 1.050
_refine_ls_R_factor_all 0.0377
_refine_ls_R_factor_gt 0.0324
_refine_ls_shift/su_max 0.009
_refine_ls_shift/su_mean 0.000
_refine_ls_structure_factor_coef Fsqd
_refine_ls_weighting_details 'calc w=1/[\s^2^(Fo^2^)+(0.0516P)^2^] where P=(Fo^2^+2Fc^2^)/3'
_refine_ls_weighting_scheme calc
_refine_ls_wR_factor_gt 0.0856
_refine_ls_wR_factor_ref 0.0894
_reflns_number_gt 3246
_reflns_number_total 3607
_reflns_threshold_expression I>2\s(I)
_cod_data_source_file hy2433.cif
_cod_data_source_block I
_cod_database_code 2230362
_cod_database_fobs_code 2230362

loop_
_symmetry_equiv_pos_as_xyz
'x, y, z'
'-x, -y, -z'

loop_
_atom_site_type_symbol
_atom_site_label
_atom_site_fract_x
_atom_site_fract_y
_atom_site_fract_z
_atom_site_U_iso_or_equiv
_atom_site_adp_type
_atom_site_calc_flag
_atom_site_refinement_flags
_atom_site_occupancy
_atom_site_symmetry_multiplicity
_atom_site_disorder_assembly
_atom_site_disorder_group
Zn Zn1 0.29959(3) 0.80971(2) 0.41463(2) 0.02705(12) Uani d . 1 1 . .
O O1 0.3344(2) 0.21247(17) 0.51057(18) 0.0451(5) Uani d . 1 1 . .
O O2 0.1654(2) 0.11417(16) 0.62226(18) 0.0417(5) Uani d . 1 1 . .
O O3 0.1815(2) 0.68960(16) 0.50550(15) 0.0353(4) Uani d . 1 1 . .
O O4 -0.0341(2) 0.81358(16) 0.64551(17) 0.0442(5) Uani d . 1 1 . .
O O5 -0.4023(2) 0.60517(15) 0.91517(15) 0.0378(4) Uani d . 1 1 . .
H H5A -0.4810 0.5991 0.9684 0.057 Uiso calc R 1 1 . .
O O6 -0.3417(2) 0.38720(15) 0.90916(15) 0.0377(4) Uani d . 1 1 . .
O O1W 0.34722(19) 0.87467(15) 0.55069(14) 0.0310(4) Uani d . 1 1 . .
H H1WA 0.4474 0.8605 0.5349 0.046 Uiso d R 1 1 . .
H H1WB 0.2920 0.9551 0.5668 0.046 Uiso d R 1 1 . .
O O2W 0.1124(2) 0.92769(15) 0.35858(16) 0.0380(4) Uani d . 1 1 . .
H H2WA 0.0254 0.9106 0.3765 0.057 Uiso d R 1 1 . .
H H2WB 0.0912 1.0101 0.3581 0.057 Uiso d R 1 1 . .
N N1 0.4831(2) 0.64334(18) 0.31684(17) 0.0294(4) Uani d . 1 1 . .
N N2 0.4584(2) 0.89292(18) 0.27789(18) 0.0313(5) Uani d . 1 1 . .
C C1 0.2061(3) 0.2140(2) 0.5853(2) 0.0295(5) Uani d . 1 1 . .
C C2 0.0560(3) 0.7072(2) 0.5941(2) 0.0277(5) Uani d . 1 1 . .
C C3 -0.3103(3) 0.4905(2) 0.8723(2) 0.0257(5) Uani d . 1 1 . .
C C4 0.0878(3) 0.3468(2) 0.6388(2) 0.0244(5) Uani d . 1 1 . .
C C5 -0.0533(3) 0.3572(2) 0.7292(2) 0.0261(5) Uani d . 1 1 . .
H H5 -0.0770 0.2816 0.7590 0.031 Uiso calc R 1 1 . .
C C6 -0.1601(3) 0.4811(2) 0.7756(2) 0.0254(5) Uani d . 1 1 . .
C C7 -0.1244(3) 0.5936(2) 0.73168(19) 0.0246(5) Uani d . 1 1 . .
H H7 -0.1955 0.6759 0.7635 0.030 Uiso calc R 1 1 . .
C C8 0.0167(3) 0.5847(2) 0.6404(2) 0.0241(5) Uani d . 1 1 . .
C C9 0.1210(3) 0.4604(2) 0.5950(2) 0.0256(5) Uani d . 1 1 . .
H H9 0.2154 0.4532 0.5337 0.031 Uiso calc R 1 1 . .
C C10 0.4961(3) 0.5176(2) 0.3444(2) 0.0352(6) Uani d . 1 1 . .
H H10 0.4184 0.5014 0.4101 0.042 Uiso calc R 1 1 . .
C C11 0.6183(3) 0.4113(2) 0.2805(2) 0.0378(6) Uani d . 1 1 . .
H H11 0.6214 0.3259 0.3027 0.045 Uiso calc R 1 1 . .
C C12 0.7357(3) 0.4315(2) 0.1840(2) 0.0341(6) Uani d . 1 1 . .
C C13 0.8735(4) 0.3183(3) 0.1126(3) 0.0495(7) Uani d . 1 1 . .
H H13A 0.9377 0.2685 0.1638 0.074 Uiso calc R 1 1 . .
H H13B 0.9394 0.3519 0.0463 0.074 Uiso calc R 1 1 . .
H H13C 0.8313 0.2621 0.0821 0.074 Uiso calc R 1 1 . .
C C14 0.7234(3) 0.5617(2) 0.1547(2) 0.0319(6) Uani d . 1 1 . .
H H14 0.8002 0.5794 0.0894 0.038 Uiso calc R 1 1 . .
C C15 0.5972(3) 0.6652(2) 0.2222(2) 0.0269(5) Uani d . 1 1 . .
C C16 0.5789(3) 0.8062(2) 0.1965(2) 0.0278(5) Uani d . 1 1 . .
C C17 0.6761(3) 0.8476(2) 0.0971(2) 0.0374(6) Uani d . 1 1 . .
H H17 0.7560 0.7855 0.0409 0.045 Uiso calc R 1 1 . .
C C18 0.6557(3) 0.9805(2) 0.0801(2) 0.0384(6) Uani d . 1 1 . .
C C19 0.7596(4) 1.0268(3) -0.0278(3) 0.0604(9) Uani d . 1 1 . .
H H19A 0.8531 1.0303 -0.0091 0.091 Uiso calc R 1 1 . .
H H19B 0.6990 1.1132 -0.0489 0.091 Uiso calc R 1 1 . .
H H19C 0.7930 0.9666 -0.0946 0.091 Uiso calc R 1 1 . .
C C20 0.5346(3) 1.0673(3) 0.1677(3) 0.0436(7) Uani d . 1 1 . .
H H20 0.5178 1.1574 0.1616 0.052 Uiso calc R 1 1 . .
C C21 0.4393(3) 1.0211(2) 0.2634(2) 0.0398(6) Uani d . 1 1 . .
H H21 0.3581 1.0815 0.3204 0.048 Uiso calc R 1 1 . .

loop_
_atom_site_aniso_label
_atom_site_aniso_U_11
_atom_site_aniso_U_22
_atom_site_aniso_U_33
_atom_site_aniso_U_12
_atom_site_aniso_U_13
_atom_site_aniso_U_23
Zn1 0.02375(18) 0.02181(17) 0.03013(18) -0.00935(12) 0.00191(12) 0.00227(11)
O1 0.0236(10) 0.0374(10) 0.0601(12) -0.0075(8) 0.0085(9) -0.0093(9)
O2 0.0267(9) 0.0214(8) 0.0687(13) -0.0072(7) -0.0004(9) -0.0071(8)
O3 0.0319(10) 0.0301(9) 0.0400(10) -0.0185(7) 0.0036(8) 0.0062(7)
O4 0.0418(11) 0.0204(8) 0.0559(12) -0.0106(8) 0.0066(9) 0.0036(8)
O5 0.0326(10) 0.0273(9) 0.0371(10) -0.0088(8) 0.0132(8) -0.0019(7)
O6 0.0350(10) 0.0280(9) 0.0419(10) -0.0160(8) 0.0064(8) 0.0056(8)
O1W 0.0220(9) 0.0236(8) 0.0419(10) -0.0063(7) -0.0016(8) -0.0038(7)
O2W 0.0299(10) 0.0224(8) 0.0614(12) -0.0118(7) -0.0109(9) 0.0087(8)
N1 0.0298(11) 0.0249(10) 0.0308(10) -0.0114(8) -0.0025(9) 0.0018(8)
N2 0.0269(11) 0.0269(10) 0.0334(11) -0.0088(9) 0.0008(9) 0.0014(9)
C1 0.0227(13) 0.0257(12) 0.0387(14) -0.0066(10) -0.0073(11) -0.0044(10)
C2 0.0272(13) 0.0243(12) 0.0321(13) -0.0128(10) -0.0062(11) 0.0086(10)
C3 0.0262(12) 0.0240(12) 0.0236(11) -0.0099(10) -0.0011(10) 0.0021(9)
C4 0.0211(12) 0.0230(11) 0.0294(12) -0.0099(9) -0.0048(10) 0.0009(9)
C5 0.0281(13) 0.0202(11) 0.0304(12) -0.0121(10) -0.0052(10) 0.0046(9)
C6 0.0237(12) 0.0256(11) 0.0258(11) -0.0107(10) -0.0033(10) 0.0029(9)
C7 0.0232(12) 0.0196(11) 0.0270(12) -0.0075(9) -0.0008(10) 0.0003(9)
C8 0.0220(12) 0.0240(11) 0.0256(11) -0.0099(9) -0.0040(10) 0.0037(9)
C9 0.0198(12) 0.0273(12) 0.0286(12) -0.0122(9) -0.0004(10) 0.0016(10)
C10 0.0410(15) 0.0290(13) 0.0341(13) -0.0167(11) -0.0040(12) 0.0064(11)
C11 0.0471(17) 0.0233(12) 0.0422(15) -0.0103(11) -0.0149(13) 0.0060(11)
C12 0.0369(15) 0.0291(13) 0.0359(14) -0.0065(11) -0.0144(12) -0.0011(11)
C13 0.0533(19) 0.0326(14) 0.0516(17) -0.0004(13) -0.0134(15) -0.0062(13)
C14 0.0288(14) 0.0317(13) 0.0305(13) -0.0088(10) -0.0033(11) 0.0012(10)
C15 0.0244(12) 0.0296(12) 0.0249(12) -0.0096(10) -0.0043(10) 0.0030(10)
C16 0.0250(13) 0.0258(12) 0.0303(12) -0.0090(10) -0.0050(10) 0.0033(10)
C17 0.0323(14) 0.0343(13) 0.0343(14) -0.0098(11) 0.0054(12) 0.0006(11)
C18 0.0371(15) 0.0327(13) 0.0425(15) -0.0160(12) -0.0046(12) 0.0101(12)
C19 0.063(2) 0.0489(18) 0.062(2) -0.0310(16) 0.0061(17) 0.0128(16)
C20 0.0425(16) 0.0268(13) 0.0559(17) -0.0132(12) -0.0060(14) 0.0082(12)
C21 0.0383(15) 0.0256(12) 0.0456(15) -0.0087(11) 0.0008(13) -0.0008(11)

loop_
_atom_type_symbol
_atom_type_description
_atom_type_scat_dispersion_real
_atom_type_scat_dispersion_imag
_atom_type_scat_source
C C 0.0033 0.0016 'International Tables Vol C Tables 4.2.6.8 and 6.1.1.4'
H H 0.0000 0.0000 'International Tables Vol C Tables 4.2.6.8 and 6.1.1.4'
N N 0.0061 0.0033 'International Tables Vol C Tables 4.2.6.8 and 6.1.1.4'
O O 0.0106 0.0060 'International Tables Vol C Tables 4.2.6.8 and 6.1.1.4'
Zn Zn 0.2839 1.4301 'International Tables Vol C Tables 4.2.6.8 and 6.1.1.4'

loop_
_geom_angle_atom_site_label_1
_geom_angle_atom_site_label_2
_geom_angle_atom_site_label_3
_geom_angle_site_symmetry_1
_geom_angle_site_symmetry_3
_geom_angle
_geom_angle_publ_flag
O1W Zn1 O2W . . 117.76(7) ?
O1W Zn1 O3 . . 99.49(7) ?
O2W Zn1 O3 . . 94.51(7) ?
O1W Zn1 N1 . . 115.84(7) ?
O2W Zn1 N1 . . 124.77(8) ?
O3 Zn1 N1 . . 89.06(7) ?
O1W Zn1 N2 . . 93.17(7) ?
O2W Zn1 N2 . . 89.03(7) ?
O3 Zn1 N2 . . 163.37(7) ?
N1 Zn1 N2 . . 75.66(7) ?
C2 O3 Zn1 . . 133.53(15) ?
C3 O5 H5A . . 109.5 ?
Zn1 O1W H1WA . . 110.1 ?
Zn1 O1W H1WB . . 111.0 ?
H1WA O1W H1WB . . 112.2 ?
Zn1 O2W H2WA . . 119.9 ?
Zn1 O2W H2WB . . 120.2 ?
H2WA O2W H2WB . . 109.6 ?
C10 N1 C15 . . 117.7(2) ?
C10 N1 Zn1 . . 124.60(16) ?
C15 N1 Zn1 . . 117.70(14) ?
C21 N2 C16 . . 118.1(2) ?
C21 N2 Zn1 . . 125.98(17) ?
C16 N2 Zn1 . . 115.76(15) ?
O1 C1 O2 . . 125.7(2) ?
O1 C1 C4 . . 117.5(2) ?
O2 C1 C4 . . 116.8(2) ?
O4 C2 O3 . . 126.4(2) ?
O4 C2 C8 . . 118.0(2) ?
O3 C2 C8 . . 115.6(2) ?
O6 C3 O5 . . 123.0(2) ?
O6 C3 C6 . . 119.6(2) ?
O5 C3 C6 . . 117.45(19) ?
C5 C4 C9 . . 119.4(2) ?
C5 C4 C1 . . 121.50(19) ?
C9 C4 C1 . . 119.1(2) ?
C4 C5 C6 . . 119.9(2) ?
C4 C5 H5 . . 120.0 ?
C6 C5 H5 . . 120.0 ?
C7 C6 C5 . . 120.0(2) ?
C7 C6 C3 . . 120.7(2) ?
C5 C6 C3 . . 119.27(19) ?
C6 C7 C8 . . 120.7(2) ?
C6 C7 H7 . . 119.6 ?
C8 C7 H7 . . 119.6 ?
C9 C8 C7 . . 118.4(2) ?
C9 C8 C2 . . 121.1(2) ?
C7 C8 C2 . . 120.5(2) ?
C4 C9 C8 . . 121.6(2) ?
C4 C9 H9 . . 119.2 ?
C8 C9 H9 . . 119.2 ?
N1 C10 C11 . . 123.3(2) ?
N1 C10 H10 . . 118.3 ?
C11 C10 H10 . . 118.3 ?
C12 C11 C10 . . 119.9(2) ?
C12 C11 H11 . . 120.1 ?
C10 C11 H11 . . 120.1 ?
C11 C12 C14 . . 117.2(2) ?
C11 C12 C13 . . 121.7(2) ?
C14 C12 C13 . . 121.0(2) ?
C12 C13 H13A . . 109.5 ?
C12 C13 H13B . . 109.5 ?
H13A C13 H13B . . 109.5 ?
C12 C13 H13C . . 109.5 ?
H13A C13 H13C . . 109.5 ?
H13B C13 H13C . . 109.5 ?
C15 C14 C12 . . 120.5(2) ?
C15 C14 H14 . . 119.7 ?
C12 C14 H14 . . 119.7 ?
N1 C15 C14 . . 121.4(2) ?
N1 C15 C16 . . 115.7(2) ?
C14 C15 C16 . . 123.0(2) ?
N2 C16 C17 . . 121.5(2) ?
N2 C16 C15 . . 114.79(19) ?
C17 C16 C15 . . 123.7(2) ?
C16 C17 C18 . . 120.8(2) ?
C16 C17 H17 . . 119.6 ?
C18 C17 H17 . . 119.6 ?
C17 C18 C20 . . 116.4(2) ?
C17 C18 C19 . . 121.4(2) ?
C20 C18 C19 . . 122.2(2) ?
C18 C19 H19A . . 109.5 ?
C18 C19 H19B . . 109.5 ?
H19A C19 H19B . . 109.5 ?
C18 C19 H19C . . 109.5 ?
H19A C19 H19C . . 109.5 ?
H19B C19 H19C . . 109.5 ?
C21 C20 C18 . . 120.3(2) ?
C21 C20 H20 . . 119.8 ?
C18 C20 H20 . . 119.8 ?
N2 C21 C20 . . 122.7(2) ?
N2 C21 H21 . . 118.6 ?
C20 C21 H21 . . 118.6 ?

loop_
_geom_bond_atom_site_label_1
_geom_bond_atom_site_label_2
_geom_bond_site_symmetry_2
_geom_bond_distance
_geom_bond_publ_flag
Zn1 O1W . 1.9922(16) ?
Zn1 O2W . 2.0018(16) ?
Zn1 O3 . 2.0115(16) ?
Zn1 N1 . 2.1159(19) ?
Zn1 N2 . 2.1826(19) ?
O1 C1 . 1.238(3) ?
O2 C1 . 1.262(3) ?
O3 C2 . 1.268(3) ?
O4 C2 . 1.235(3) ?
O5 C3 . 1.275(3) ?
O5 H5A . 0.8200 ?
O6 C3 . 1.257(3) ?
O1W H1WA . 0.8444 ?
O1W H1WB . 0.8446 ?
O2W H2WA . 0.8460 ?
O2W H2WB . 0.8421 ?
N1 C10 . 1.341(3) ?
N1 C15 . 1.346(3) ?
N2 C21 . 1.336(3) ?
N2 C16 . 1.346(3) ?
C1 C4 . 1.516(3) ?
C2 C8 . 1.505(3) ?
C3 C6 . 1.480(3) ?
C4 C5 . 1.384(3) ?
C4 C9 . 1.386(3) ?
C5 C6 . 1.394(3) ?
C5 H5 . 0.9300 ?
C6 C7 . 1.384(3) ?
C7 C8 . 1.392(3) ?
C7 H7 . 0.9300 ?
C8 C9 . 1.389(3) ?
C9 H9 . 0.9300 ?
C10 C11 . 1.374(4) ?
C10 H10 . 0.9300 ?
C11 C12 . 1.370(4) ?
C11 H11 . 0.9300 ?
C12 C14 . 1.391(3) ?
C12 C13 . 1.506(4) ?
C13 H13A . 0.9600 ?
C13 H13B . 0.9600 ?
C13 H13C . 0.9600 ?
C14 C15 . 1.387(3) ?
C14 H14 . 0.9300 ?
C15 C16 . 1.487(3) ?
C16 C17 . 1.382(3) ?
C17 C18 . 1.386(3) ?
C17 H17 . 0.9300 ?
C18 C20 . 1.386(4) ?
C18 C19 . 1.501(4) ?
C19 H19A . 0.9600 ?
C19 H19B . 0.9600 ?
C19 H19C . 0.9600 ?
C20 C21 . 1.374(4) ?
C20 H20 . 0.9300 ?
C21 H21 . 0.9300 ?

loop_
_geom_hbond_atom_site_label_D
_geom_hbond_atom_site_label_H
_geom_hbond_atom_site_label_A
_geom_hbond_site_symmetry_A
_geom_hbond_distance_DH
_geom_hbond_distance_HA
_geom_hbond_distance_DA
_geom_hbond_angle_DHA
O5 H5A O6 2_467 0.82 1.79 2.603(2) 171
O1W H1WA O1 2_666 0.84 1.81 2.635(2) 165
O1W H1WB O2 1_565 0.84 1.75 2.593(2) 171
O2W H2WA O2 2_566 0.85 1.86 2.688(2) 166
O2W H2WB O4 2_576 0.84 1.79 2.633(2) 176

loop_
_geom_torsion_atom_site_label_1
_geom_torsion_atom_site_label_2
_geom_torsion_atom_site_label_3
_geom_torsion_atom_site_label_4
_geom_torsion_site_symmetry_1
_geom_torsion_site_symmetry_2
_geom_torsion_site_symmetry_3
_geom_torsion_site_symmetry_4
_geom_torsion
_geom_torsion_publ_flag
O1W Zn1 O3 C2 . . . . 57.8(2) ?
O2W Zn1 O3 C2 . . . . -61.4(2) ?
N1 Zn1 O3 C2 . . . . 173.8(2) ?
N2 Zn1 O3 C2 . . . . -163.2(2) ?
O1W Zn1 N1 C10 . . . . 89.3(2) ?
O2W Zn1 N1 C10 . . . . -105.6(2) ?
O3 Zn1 N1 C10 . . . . -10.8(2) ?
N2 Zn1 N1 C10 . . . . 175.8(2) ?
O1W Zn1 N1 C15 . . . . -88.84(17) ?
O2W Zn1 N1 C15 . . . . 76.23(18) ?
O3 Zn1 N1 C15 . . . . 171.07(17) ?
N2 Zn1 N1 C15 . . . . -2.30(16) ?
O1W Zn1 N2 C21 . . . . -63.8(2) ?
O2W Zn1 N2 C21 . . . . 54.0(2) ?
O3 Zn1 N2 C21 . . . . 156.6(2) ?
N1 Zn1 N2 C21 . . . . -179.6(2) ?
O1W Zn1 N2 C16 . . . . 121.32(17) ?
O2W Zn1 N2 C16 . . . . -120.94(18) ?
O3 Zn1 N2 C16 . . . . -18.3(4) ?
N1 Zn1 N2 C16 . . . . 5.44(17) ?
Zn1 O3 C2 O4 . . . . 3.8(4) ?
Zn1 O3 C2 C8 . . . . -175.34(15) ?
O1 C1 C4 C5 . . . . -175.4(2) ?
O2 C1 C4 C5 . . . . 3.9(3) ?
O1 C1 C4 C9 . . . . 5.5(3) ?
O2 C1 C4 C9 . . . . -175.3(2) ?
C9 C4 C5 C6 . . . . -0.3(3) ?
C1 C4 C5 C6 . . . . -179.5(2) ?
C4 C5 C6 C7 . . . . -0.3(3) ?
C4 C5 C6 C3 . . . . -179.9(2) ?
O6 C3 C6 C7 . . . . 178.6(2) ?
O5 C3 C6 C7 . . . . -1.8(3) ?
O6 C3 C6 C5 . . . . -1.8(3) ?
O5 C3 C6 C5 . . . . 177.8(2) ?
C5 C6 C7 C8 . . . . 0.7(3) ?
C3 C6 C7 C8 . . . . -179.8(2) ?
C6 C7 C8 C9 . . . . -0.3(3) ?
C6 C7 C8 C2 . . . . -179.2(2) ?
O4 C2 C8 C9 . . . . -173.5(2) ?
O3 C2 C8 C9 . . . . 5.7(3) ?
O4 C2 C8 C7 . . . . 5.3(3) ?
O3 C2 C8 C7 . . . . -175.5(2) ?
C5 C4 C9 C8 . . . . 0.6(3) ?
C1 C4 C9 C8 . . . . 179.8(2) ?
C7 C8 C9 C4 . . . . -0.3(3) ?
C2 C8 C9 C4 . . . . 178.6(2) ?
C15 N1 C10 C11 . . . . -0.6(4) ?
Zn1 N1 C10 C11 . . . . -178.77(19) ?
N1 C10 C11 C12 . . . . 0.7(4) ?
C10 C11 C12 C14 . . . . -0.6(4) ?
C10 C11 C12 C13 . . . . 179.0(2) ?
C11 C12 C14 C15 . . . . 0.5(4) ?
C13 C12 C14 C15 . . . . -179.0(2) ?
C10 N1 C15 C14 . . . . 0.5(3) ?
Zn1 N1 C15 C14 . . . . 178.81(18) ?
C10 N1 C15 C16 . . . . -179.1(2) ?
Zn1 N1 C15 C16 . . . . -0.8(3) ?
C12 C14 C15 N1 . . . . -0.5(4) ?
C12 C14 C15 C16 . . . . 179.1(2) ?
C21 N2 C16 C17 . . . . -3.1(4) ?
Zn1 N2 C16 C17 . . . . 172.22(19) ?
C21 N2 C16 C15 . . . . 177.2(2) ?
Zn1 N2 C16 C15 . . . . -7.5(3) ?
N1 C15 C16 N2 . . . . 5.6(3) ?
C14 C15 C16 N2 . . . . -174.0(2) ?
N1 C15 C16 C17 . . . . -174.1(2) ?
C14 C15 C16 C17 . . . . 6.2(4) ?
N2 C16 C17 C18 . . . . 2.2(4) ?
C15 C16 C17 C18 . . . . -178.1(2) ?
C16 C17 C18 C20 . . . . 0.2(4) ?
C16 C17 C18 C19 . . . . -179.6(3) ?
C17 C18 C20 C21 . . . . -1.6(4) ?
C19 C18 C20 C21 . . . . 178.2(3) ?
C16 N2 C21 C20 . . . . 1.7(4) ?
Zn1 N2 C21 C20 . . . . -173.1(2) ?
C18 C20 C21 N2 . . . . 0.7(4) ?
